data_7150387
loop_
_publ_author_name
'Mobian, Pierre'
'Banerji, Natalie'
'Bernardinelli, G\'erald'
'Lacour, J\'er\^ome'

_publ_section_title
;
 Towards the stereoselective synthesis of inherently chiral
 pseudorotaxanes.
;
_journal_issue 2
_journal_name_full 'Organic &amp; biomolecular chemistry'
_journal_page_first 224
_journal_page_last 231
_journal_paper_doi 10.1039/b513562a
_journal_volume 4
_journal_year 2006
_chemical_formula_moiety 'C36 H42 F6 N3 O2 P'
_chemical_formula_sum 'C36 H42 F6 N3 O2 P'
_chemical_formula_weight 693.8
_space_group_IT_number 14
_symmetry_cell_setting monoclinic
_symmetry_space_group_name_Hall '-P 2ybc'
_symmetry_space_group_name_H-M 'P 1 21/c 1'
_audit_conform_dict_name cif_core.dic
_audit_conform_dict_version 2.0.1
_audit_creation_date 2004-11-26
_audit_creation_method from_xtal_archive_file_using_CIFIO
_audit_update_record 2004-11-26
_cell_angle_alpha 90.00000
_cell_angle_beta 91.600(8)
_cell_angle_gamma 90.00000
_cell_formula_units_Z 4
_cell_length_a 16.6913(12)
_cell_length_b 13.6741(7)
_cell_length_c 15.0144(9)
_cell_measurement_reflns_used 8000
_cell_measurement_temperature 200
_cell_measurement_theta_max 26.2
_cell_measurement_theta_min 3.4
_cell_volume 3425.5(4)
_computing_cell_refinement 'CELL (Stoe & Cie, 1999)'
_computing_data_collection 'EXPOSE (Stoe & Cie, 1999)'
_computing_data_reduction 'XRED (Stoe & Cie, 1999)'
_computing_molecular_graphics xtal_gx3
_computing_publication_material xtal_CIFIO
_computing_structure_refinement xtal_CRYLSQ
_computing_structure_solution SIR97
_diffrn_detector_area_resol_mean 6
_diffrn_measured_fraction_theta_full 1.0
_diffrn_measured_fraction_theta_max 1.0
_diffrn_measurement_device_type 'Stoe Ipds'
_diffrn_measurement_method \f
_diffrn_radiation_type MoK\a
_diffrn_radiation_wavelength .71073
_diffrn_reflns_av_R_equivalents .077
_diffrn_reflns_limit_h_max 21
_diffrn_reflns_limit_h_min -21
_diffrn_reflns_limit_k_max 17
_diffrn_reflns_limit_k_min -17
_diffrn_reflns_limit_l_max 18
_diffrn_reflns_limit_l_min -18
_diffrn_reflns_number 35026
_diffrn_reflns_theta_full 26.6
_diffrn_reflns_theta_max 26.6
_diffrn_standards_decay_% 0
_exptl_absorpt_coefficient_mu .15
_exptl_absorpt_correction_T_max .9907
_exptl_absorpt_correction_T_min .9504
_exptl_absorpt_correction_type numerical
_exptl_absorpt_process_details 'XRED; Stoe & Cie, 1999'
_exptl_crystal_colour 'light green'
_exptl_crystal_density_diffrn 1.345
_exptl_crystal_density_meas ?
_exptl_crystal_description plate
_exptl_crystal_F_000 1456
_exptl_crystal_size_max .36
_exptl_crystal_size_mid .34
_exptl_crystal_size_min .06
_refine_diff_density_max .403
_refine_diff_density_min -.662
_refine_ls_extinction_coef .00000
_refine_ls_extinction_method none
_refine_ls_goodness_of_fit_ref 1.03(1)
_refine_ls_hydrogen_treatment noref
_refine_ls_number_parameters 457
_refine_ls_number_reflns 3061
_refine_ls_R_factor_gt .042
_refine_ls_shift/su_max .002
_refine_ls_structure_factor_coef F
_refine_ls_weighting_details \w=1/[\s^2^(Fo)+0.0002(Fo^2^)]
_refine_ls_weighting_scheme calc
_refine_ls_wR_factor_ref .037
_reflns_number_gt 2812
_reflns_number_total 7160
_reflns_threshold_expression 'refl observed if Fo > 2.99 \s(Fo)'
_cod_data_source_file b513562a.txt
_cod_data_source_block NAIB
_cod_depositor_comments
;
The following automatic conversions were performed:

'_exptl_crystal_density_meas' value 'not_measured' was changed to '?'
- the value is perceived as not measured.

Automatic conversion script
Id: cif_fix_values 3008 2015-01-20 13:52:24Z robertas 
;
_cod_original_sg_symbol_H-M 'P 21/c'
_cod_database_code 7150387

loop_
_symmetry_equiv_pos_as_xyz
+x,+y,+z
-x,1/2+y,1/2-z
-x,-y,-z
+x,1/2-y,1/2+z

loop_
_atom_site_label
_atom_site_fract_x
_atom_site_fract_y
_atom_site_fract_z
_atom_site_U_iso_or_equiv
_atom_site_occupancy
_atom_site_adp_type
O1 -.00404(12) .29933(15) .73136(16) .0325(14) 1.00000 Uani
O2 .07105(12) .25734(15) .89673(15) .0324(15) 1.00000 Uani
N1 .25589(14) .49023(18) .78474(19) .0281(17) 1.00000 Uani
N2 .25582(15) .15011(19) .7077(3) .0392(19) 1.00000 Uani
N3 .23484(15) .38039(19) .54232(19) .0321(18) 1.00000 Uani
C1 .25377(17) .3239(3) .7333(3) .024(2) 1.00000 Uani
C2 .29613(18) .4123(3) .7456(3) .027(2) 1.00000 Uani
C3 .37534(19) .4190(3) .7192(3) .033(3) 1.00000 Uani
C4 .41246(18) .3375(3) .6863(3) .039(3) 1.00000 Uani
C5 .37504(19) .2477(3) .6830(3) .036(3) 1.00000 Uani
C6 .29497(19) .2402(3) .7083(3) .030(3) 1.00000 Uani
C7 .17180(18) .1442(3) .7137(3) .029(3) 1.00000 Uani
C8 .1349(3) .0518(3) .7059(3) .035(3) 1.00000 Uani
C9 .0530(3) .0436(3) .7068(3) .036(3) 1.00000 Uani
C10 .00528(19) .1248(3) .7134(3) .033(3) 1.00000 Uani
C11 .04095(19) .2159(3) .7231(3) .028(3) 1.00000 Uani
C12 .12475(18) .2281(3) .7261(3) .025(2) 1.00000 Uani
C13 .16328(17) .3291(3) .7399(3) .0234(19) 1.00000 Uani
C14 .14986(17) .3809(3) .8292(3) .0246(19) 1.00000 Uani
C15 .19337(17) .4688(3) .8416(3) .026(2) 1.00000 Uani
C16 .17533(19) .5322(3) .9119(3) .032(3) 1.00000 Uani
C17 .1198(2) .5046(3) .9733(3) .038(3) 1.00000 Uani
C18 .08440(19) .4133(3) .9697(3) .034(3) 1.00000 Uani
C19 .10039(17) .3517(3) .8988(3) .026(2) 1.00000 Uani
C20 -.08837(19) .2927(3) .7137(3) .045(3) 1.00000 Uani
C21 -.00433(19) .2398(3) .9375(3) .041(3) 1.00000 Uani
C22 .29632(19) .5858(3) .7909(3) .035(3) 1.00000 Uani
C23 .3598(3) .5953(3) .8646(3) .048(3) 1.00000 Uani
C24 .4126(3) .6829(4) .8501(4) .067(4) 1.00000 Uani
C25 .3066(3) .0604(4) .7126(4) .036(4) .75000 Uani
C26 .3221(3) .0173(4) .6218(4) .042(4) .75000 Uani
C25' .2884(9) .0738(11) .6469(7) .052(5) .25000 Uiso
C26' .3395(11) .0044(11) .6998(7) .070(6) .25000 Uiso
C27 .3852(3) -.0631(4) .6348(4) .092(4) 1.00000 Uani
C28 .13251(18) .3988(3) .6623(3) .026(2) 1.00000 Uani
C29 .14946(18) .3643(3) .5689(3) .031(3) 1.00000 Uani
C30 .2500(2) .3585(3) .4456(3) .040(3) 1.00000 Uani
C31 .33765(19) .3399(3) .4338(3) .036(3) 1.00000 Uani
C32 .3920(3) .4159(3) .4303(3) .047(3) 1.00000 Uani
C33 .4733(3) .3956(4) .4225(3) .063(4) 1.00000 Uani
C34 .4995(3) .2998(5) .4180(4) .071(4) 1.00000 Uani
C35 .4451(3) .2245(4) .4209(4) .067(4) 1.00000 Uani
C36 .3652(3) .2445(3) .4289(3) .049(3) 1.00000 Uani
P1 .23341(6) .66287(8) .52323(9) .0444(7) 1.00000 Uani
F1 .17354(14) .74360(16) .48840(18) .0714(18) 1.00000 Uani
F2 .29331(13) .57812(15) .56051(17) .0621(16) 1.00000 Uani
F3 .1646(3) .5827(3) .5074(4) .084(3) .80000 Uani
F4 .2021(4) .6778(5) .6205(3) .101(4) .80000 Uani
F5 .3002(2) .7397(3) .5378(5) .094(4) .80000 Uani
F6 .2612(3) .6414(4) .4252(3) .101(4) .80000 Uani
F3' .1803(11) .6302(13) .5960(15) .076(6) .20000 Uiso
F4' .2772(12) .7297(13) .5984(13) .085(6) .20000 Uiso
F5' .2956(13) .6862(17) .4623(19) .118(8) .20000 Uiso
F6' .1947(10) .5830(12) .4667(12) .065(6) .20000 Uiso
H3 .40404 .48132 .72355 .04000 1.00000 Uiso
H4 .46706 .34372 .66438 .04000 1.00000 Uiso
H5 .40425 .18965 .66321 .04000 1.00000 Uiso
H8 .16792 -.00650 .69906 .04000 1.00000 Uiso
H9 .02806 -.02088 .70273 .04000 1.00000 Uiso
H10 -.05296 .11877 .71160 .04000 1.00000 Uiso
H16 .20238 .59521 .91829 .04000 1.00000 Uiso
H17 .10477 .55031 1.01997 .04000 1.00000 Uiso
H18 .04820 .39249 1.01621 .04000 1.00000 Uiso
H201 -.09506 .27066 .65087 .04000 1.00000 Uiso
H202 -.10980 .24414 .75293 .04000 1.00000 Uiso
H203 -.12017 .35253 .71867 .04000 1.00000 Uiso
H211 .00196 .25853 1.00015 .04000 1.00000 Uiso
H212 -.04398 .28172 .90761 .04000 1.00000 Uiso
H213 -.02491 .17275 .93559 .04000 1.00000 Uiso
H221 .32153 .59790 .73350 .04000 1.00000 Uiso
H222 .25502 .63542 .80021 .04000 1.00000 Uiso
H231 .33355 .60258 .92142 .04000 1.00000 Uiso
H232 .39317 .53660 .86534 .04000 1.00000 Uiso
H241 .43882 .67585 .79288 .04000 1.00000 Uiso
H242 .37921 .74183 .84896 .04000 1.00000 Uiso
H243 .45360 .68925 .89758 .04000 1.00000 Uiso
H251 .35791 .07720 .74209 .04000 .75000 Uiso
H252 .27905 .01138 .74831 .04000 .75000 Uiso
H261 .27271 -.00917 .59531 .04000 .75000 Uiso
H262 .34282 .06882 .58226 .04000 .75000 Uiso
H271 .43441 -.03578 .66092 .04000 .75000 Uiso
H272 .36431 -.11377 .67397 .04000 .75000 Uiso
H273 .39503 -.09042 .57580 .04000 .75000 Uiso
H251' .24580 .04119 .61515 .04000 .25000 Uiso
H252' .32289 .10869 .60238 .04000 .25000 Uiso
H261' .37908 .03975 .73712 .04000 .25000 Uiso
H262' .30560 -.03534 .73689 .04000 .25000 Uiso
H271' .34591 -.09849 .59694 .04000 .25000 Uiso
H272' .41938 -.02341 .59718 .04000 .25000 Uiso
H273' .41763 -.10955 .66926 .04000 .25000 Uiso
H281 .07424 .40522 .66717 .04000 1.00000 Uiso
H282 .15780 .46255 .67111 .04000 1.00000 Uiso
H291 .13838 .29373 .56517 .04000 1.00000 Uiso
H292 .11422 .39903 .52674 .04000 1.00000 Uiso
H031 .24840 .44910 .55381 .04000 1.00000 Uiso
H032 .26976 .33848 .57942 .04000 1.00000 Uiso
H301 .21903 .30057 .42735 .04000 1.00000 Uiso
H302 .23312 .41435 .40899 .04000 1.00000 Uiso
H32 .37375 .48419 .43299 .04000 1.00000 Uiso
H33 .51192 .44923 .42049 .04000 1.00000 Uiso
H34 .55667 .28607 .41213 .04000 1.00000 Uiso
H35 .46442 .15769 .41674 .04000 1.00000 Uiso
H36 .32686 .19034 .43202 .04000 1.00000 Uiso

loop_
_atom_site_aniso_label
_atom_site_aniso_U_11
_atom_site_aniso_U_22
_atom_site_aniso_U_33
_atom_site_aniso_U_12
_atom_site_aniso_U_13
_atom_site_aniso_U_23
O1 .0232(12) .0287(13) .0456(18) .0011(10) -.0007(11) -.0007(11)
O2 .0336(13) .0333(14) .0308(18) -.0012(11) .0063(11) .0019(11)
N1 .0259(15) .0257(16) .033(3) -.0023(13) .0015(13) -.0035(13)
N2 .0306(16) .0252(17) .062(3) .0052(14) .0130(14) -.0079(15)
N3 .0286(15) .0408(17) .027(3) -.0021(13) .0019(13) -.0001(13)
C1 .0222(17) .028(3) .022(3) .0021(15) -.0007(15) -.0011(15)
C2 .0256(18) .030(2) .024(3) .0055(16) .0015(15) .0027(16)
C3 .0249(19) .036(3) .038(3) -.0035(16) -.0005(16) -.0003(18)
C4 .0237(18) .050(3) .045(3) .0019(19) .0092(17) -.001(2)
C5 .029(2) .036(3) .044(3) .0097(17) .0050(17) -.0015(18)
C6 .0307(19) .030(3) .028(3) .0046(16) .0001(16) -.0022(16)
C7 .0314(19) .029(3) .027(3) -.0003(16) .0010(15) -.0023(16)
C8 .045(3) .025(2) .036(3) -.0011(17) .0020(18) -.0014(16)
C9 .045(3) .027(2) .036(3) -.0090(18) .0012(18) -.0000(17)
C10 .0278(18) .036(3) .036(3) -.0070(17) -.0016(16) -.0017(17)
C11 .0324(19) .031(3) .022(3) .0022(17) .0005(15) -.0017(16)
C12 .0283(18) .0246(19) .022(3) .0004(16) .0013(15) .0010(15)
C13 .0262(17) .0217(18) .022(3) -.0002(15) .0014(14) -.0036(15)
C14 .0231(17) .0224(18) .028(3) .0055(14) -.0014(16) -.0003(15)
C15 .0241(18) .0223(19) .031(3) .0037(15) -.0005(16) -.0015(16)
C16 .0309(19) .031(2) .034(3) .0042(16) -.0024(18) -.0104(17)
C17 .036(2) .040(3) .037(3) .0099(18) .0016(18) -.0139(18)
C18 .0311(19) .044(3) .026(3) .0062(17) .0066(16) -.0012(18)
C19 .0251(17) .025(2) .027(3) .0046(15) .0019(15) -.0001(16)
C20 .026(2) .046(3) .061(4) .0034(16) -.0080(18) -.009(2)
C21 .027(2) .056(3) .039(3) -.0074(16) .0092(17) .0052(19)
C22 .036(2) .0246(19) .044(3) -.0064(16) .0016(17) -.0017(17)
C23 .042(3) .050(3) .052(4) -.0083(19) -.005(2) -.016(3)
C24 .048(3) .087(4) .068(4) -.036(3) .014(3) -.029(3)
C25 .038(3) .028(3) .042(4) .012(3) -.008(3) -.000(3)
C26 .039(3) .045(4) .042(4) .014(3) -.006(3) -.015(3)
C27 .086(4) .077(4) .112(5) .043(3) -.014(4) -.047(4)
C28 .0256(17) .0242(18) .029(3) .0014(14) -.0006(15) .0022(15)
C29 .0276(18) .035(3) .030(3) -.0066(15) .0004(15) .0015(17)
C30 .039(3) .058(3) .023(3) -.0028(18) .0013(17) -.0055(19)
C31 .0319(19) .055(3) .022(3) .002(2) .0032(16) -.0051(18)
C32 .049(3) .056(3) .037(3) -.001(3) .0072(19) -.009(2)
C33 .045(3) .099(4) .045(4) -.022(3) .009(3) -.017(3)
C34 .041(3) .123(5) .049(4) .024(3) .001(3) -.031(3)
C35 .069(4) .077(4) .054(4) .030(3) -.004(3) -.018(3)
C36 .054(3) .057(3) .036(3) .003(3) .001(2) -.009(2)
P1 .0416(6) .0402(6) .0514(9) .0008(6) .0020(6) .0098(6)
F1 .0724(16) .0504(15) .091(3) .0108(12) -.0095(14) .0239(14)
F2 .0566(14) .0530(15) .076(2) .0153(11) -.0089(13) .0024(13)
F3 .051(3) .058(3) .143(5) -.0149(17) -.012(3) .022(3)
F4 .115(4) .151(5) .037(3) .080(4) .007(3) -.007(3)
F5 .057(3) .051(3) .172(6) -.0200(16) -.027(3) .009(3)
F6 .115(4) .149(4) .042(3) .042(4) .021(3) .002(3)

loop_
_atom_type_symbol
_atom_type_scat_source
_atom_type_scat_dispersion_real
_atom_type_scat_dispersion_imag
C Int._Tables_Vol_IV_Tables_2.2B_and_2.3.1 .002 .002
H Int._Tables_Vol_IV_Tables_2.2B_and_2.3.1 0 0
F Int._Tables_Vol_IV_Tables_2.2B_and_2.3.1 .014 .01
N Int._Tables_Vol_IV_Tables_2.2B_and_2.3.1 .004 .003
O Int._Tables_Vol_IV_Tables_2.2B_and_2.3.1 .008 .006
P Int._Tables_Vol_IV_Tables_2.2B_and_2.3.1 .09 .095

loop_
_geom_angle_atom_site_label_1
_geom_angle_atom_site_label_2
_geom_angle_atom_site_label_3
_geom_angle_site_symmetry_1
_geom_angle_site_symmetry_2
_geom_angle_site_symmetry_3
_geom_angle
C11 O1 C20 . . . 118.0(3)
C19 O2 C21 . . . 117.5(3)
C2 N1 C15 . . . 118.2(3)
C2 N1 C22 . . . 118.6(3)
C15 N1 C22 . . . 119.8(3)
C6 N2 C7 . . . 121.2(3)
C6 N2 C25 . . . 117.4(3)
C6 N2 C25' . . . 116.2(6)
C7 N2 C25 . . . 120.9(3)
C7 N2 C25' . . . 112.2(6)
C29 N3 C30 . . . 114.2(3)
C2 C1 C6 . . . 119.4(3)
C2 C1 C13 . . . 116.6(3)
C6 C1 C13 . . . 123.8(3)
N1 C2 C1 . . . 117.6(3)
N1 C2 C3 . . . 122.7(3)
C1 C2 C3 . . . 119.7(3)
C2 C3 C4 . . . 119.3(3)
C3 C4 C5 . . . 121.8(3)
C4 C5 C6 . . . 119.3(3)
N2 C6 C1 . . . 119.6(3)
N2 C6 C5 . . . 120.8(3)
C1 C6 C5 . . . 119.6(3)
N2 C7 C8 . . . 118.6(3)
N2 C7 C12 . . . 121.4(3)
C8 C7 C12 . . . 119.9(3)
C7 C8 C9 . . . 120.3(3)
C8 C9 C10 . . . 121.1(3)
C9 C10 C11 . . . 119.1(3)
O1 C11 C10 . . . 121.4(3)
O1 C11 C12 . . . 116.4(3)
C10 C11 C12 . . . 122.2(3)
C7 C12 C11 . . . 117.2(3)
C7 C12 C13 . . . 121.2(3)
C11 C12 C13 . . . 121.5(3)
C1 C13 C12 . . . 111.3(3)
C1 C13 C14 . . . 104.3(3)
C1 C13 C28 . . . 106.5(3)
C12 C13 C14 . . . 117.4(3)
C12 C13 C28 . . . 108.5(3)
C14 C13 C28 . . . 108.2(3)
C13 C14 C15 . . . 114.8(3)
C13 C14 C19 . . . 128.3(3)
C15 C14 C19 . . . 116.9(3)
N1 C15 C14 . . . 119.2(3)
N1 C15 C16 . . . 120.6(3)
C14 C15 C16 . . . 120.2(3)
C15 C16 C17 . . . 119.8(3)
C16 C17 C18 . . . 121.0(4)
C17 C18 C19 . . . 119.1(4)
O2 C19 C14 . . . 117.6(3)
O2 C19 C18 . . . 120.6(3)
C14 C19 C18 . . . 121.8(3)
N1 C22 C23 . . . 115.6(3)
C22 C23 C24 . . . 111.3(4)
N2 C25 C26 . . . 112.8(4)
N2 C25' C26' . . . 109.3(8)
C25 C26 C27 . . . 107.4(5)
C25' C26' C27 . . . 109.0(8)
C13 C28 C29 . . . 115.4(3)
N3 C29 C28 . . . 113.7(3)
N3 C30 C31 . . . 109.7(3)
C30 C31 C32 . . . 121.4(4)
C30 C31 C36 . . . 119.5(4)
C32 C31 C36 . . . 119.1(4)
C31 C32 C33 . . . 119.7(4)
C32 C33 C34 . . . 120.2(5)
C33 C34 C35 . . . 119.9(5)
C34 C35 C36 . . . 119.9(5)
C31 C36 C35 . . . 121.2(4)
F1 P1 F2 . . . 178.49(14)
F1 P1 F3 . . . 89.13(17)
F1 P1 F4 . . . 89.6(3)
F1 P1 F5 . . . 91.07(17)
F1 P1 F6 . . . 91.2(3)
F2 P1 F3 . . . 89.69(16)
F2 P1 F4 . . . 89.4(3)
F2 P1 F5 . . . 90.12(17)
F2 P1 F6 . . . 89.7(2)
F3 P1 F4 . . . 88.3(3)
F3 P1 F5 . . . 179.5(3)
F3 P1 F6 . . . 87.9(3)
F4 P1 F5 . . . 92.2(4)
F4 P1 F6 . . . 176.1(3)
F5 P1 F6 . . . 91.6(3)
F1 P1 F3' . . . 93.9(7)
F1 P1 F4' . . . 96.1(7)
F1 P1 F5' . . . 95.6(10)
F1 P1 F6' . . . 93.6(7)
F2 P1 F3' . . . 84.6(7)
F2 P1 F4' . . . 84.3(7)
F2 P1 F5' . . . 85.9(10)
F2 P1 F6' . . . 85.9(7)
F3' P1 F4' . . . 85.7(10)
F3' P1 F5' . . . 169.9(12)
F3' P1 F6' . . . 86.6(10)
F4' P1 F5' . . . 89.9(12)
F4' P1 F6' . . . 168.0(9)
F5' P1 F6' . . . 96.2(12)

loop_
_geom_bond_atom_site_label_1
_geom_bond_atom_site_label_2
_geom_bond_site_symmetry_1
_geom_bond_site_symmetry_2
_geom_bond_distance
O1 C11 . . 1.373(4)
O1 C20 . . 1.428(4)
O2 C19 . . 1.380(4)
O2 C21 . . 1.435(4)
N1 C2 . . 1.398(4)
N1 C15 . . 1.397(4)
N1 C22 . . 1.472(4)
N2 C6 . . 1.394(5)
N2 C7 . . 1.410(4)
N2 C25 . . 1.492(5)
N2 C25' . . 1.498(14)
N3 C29 . . 1.507(4)
N3 C30 . . 1.512(5)
C1 C2 . . 1.410(5)
C1 C6 . . 1.392(5)
C1 C13 . . 1.518(4)
C2 C3 . . 1.394(5)
C3 C4 . . 1.374(5)
C4 C5 . . 1.378(5)
C5 C6 . . 1.403(5)
C7 C8 . . 1.409(5)
C7 C12 . . 1.406(5)
C8 C9 . . 1.372(5)
C9 C10 . . 1.371(5)
C10 C11 . . 1.387(5)
C11 C12 . . 1.408(5)
C12 C13 . . 1.534(5)
C13 C14 . . 1.538(5)
C13 C28 . . 1.580(5)
C14 C15 . . 1.415(5)
C14 C19 . . 1.408(5)
C15 C16 . . 1.405(5)
C16 C17 . . 1.378(5)
C17 C18 . . 1.383(5)
C18 C19 . . 1.389(5)
C22 C23 . . 1.516(6)
C23 C24 . . 1.507(6)
C25 C26 . . 1.514(8)
C25' C26' . . 1.49(2)
C26 C27 . . 1.531(7)
C26' C27 . . 1.559(15)
C28 C29 . . 1.513(5)
C30 C31 . . 1.500(5)
C31 C32 . . 1.381(6)
C31 C36 . . 1.385(6)
C32 C33 . . 1.394(6)
C33 C34 . . 1.382(8)
C34 C35 . . 1.374(8)
C35 C36 . . 1.370(7)
P1 F1 . . 1.569(3)
P1 F2 . . 1.620(3)
P1 F3 . . 1.601(4)
P1 F4 . . 1.578(5)
P1 F5 . . 1.543(4)
P1 F6 . . 1.584(5)
P1 F3' . . 1.49(3)
P1 F4' . . 1.612(19)
P1 F5' . . 1.44(3)
P1 F6' . . 1.517(17)

loop_
_geom_hbond_atom_site_label_D
_geom_hbond_atom_site_label_H
_geom_hbond_atom_site_label_A
_geom_hbond_site_symmetry_D
_geom_hbond_site_symmetry_H
_geom_hbond_site_symmetry_A
_geom_hbond_distance_DH
_geom_hbond_distance_HA
_geom_hbond_distance_DA
_geom_hbond_angle_DHA
N3 H031 F2 . . . 0.98 1.92 2.885(3) 168
N3 H031 F3 . . . 0.98 2.39 3.044(4) 123

loop_
_geom_torsion_atom_site_label_1
_geom_torsion_atom_site_label_2
_geom_torsion_atom_site_label_3
_geom_torsion_atom_site_label_4
_geom_torsion_site_symmetry_1
_geom_torsion_site_symmetry_2
_geom_torsion_site_symmetry_3
_geom_torsion_site_symmetry_4
_geom_torsion
C20 O1 C11 C10 . . . . -11.2(5)
C20 O1 C11 C12 . . . . 169.7(4)
C21 O2 C19 C14 . . . . -151.4(3)
C21 O2 C19 C18 . . . . 31.7(4)
C15 N1 C2 C1 . . . . 26.4(5)
C15 N1 C2 C3 . . . . -153.3(4)
C22 N1 C2 C1 . . . . -174.6(3)
C22 N1 C2 C3 . . . . 5.7(5)
C2 N1 C15 C14 . . . . -27.5(5)
C2 N1 C15 C16 . . . . 150.6(3)
C22 N1 C15 C14 . . . . 173.8(3)
C22 N1 C15 C16 . . . . -8.1(5)
C2 N1 C22 C23 . . . . -77.8(4)
C15 N1 C22 C23 . . . . 80.9(4)
C7 N2 C6 C1 . . . . 13.3(5)
C7 N2 C6 C5 . . . . -165.9(4)
C25 N2 C6 C1 . . . . -158.8(4)
C25' N2 C6 C1 . . . . 155.3(6)
C25 N2 C6 C5 . . . . 22.0(6)
C25' N2 C6 C5 . . . . -23.9(7)
C6 N2 C7 C8 . . . . 175.2(4)
C6 N2 C7 C12 . . . . -4.0(5)
C25 N2 C7 C8 . . . . -13.0(6)
C25' N2 C7 C8 . . . . 31.8(7)
C25 N2 C7 C12 . . . . 167.8(4)
C25' N2 C7 C12 . . . . -147.4(6)
C6 N2 C25 C26 . . . . -95.6(5)
C6 N2 C25' C26' . . . . 100.3(11)
C7 N2 C25 C26 . . . . 92.3(5)
C7 N2 C25' C26' . . . . -114.3(10)
C30 N3 C29 C28 . . . . -172.5(3)
C29 N3 C30 C31 . . . . -158.9(3)
C6 C1 C2 N1 . . . . -169.6(3)
C6 C1 C2 C3 . . . . 10.2(5)
C13 C1 C2 N1 . . . . 16.1(5)
C13 C1 C2 C3 . . . . -164.1(3)
C2 C1 C6 N2 . . . . 171.4(3)
C2 C1 C6 C5 . . . . -9.3(5)
C13 C1 C6 N2 . . . . -14.7(5)
C13 C1 C6 C5 . . . . 164.5(4)
C2 C1 C13 C12 . . . . -179.4(3)
C2 C1 C13 C14 . . . . -51.9(4)
C2 C1 C13 C28 . . . . 62.5(4)
C6 C1 C13 C12 . . . . 6.6(5)
C6 C1 C13 C14 . . . . 134.1(4)
C6 C1 C13 C28 . . . . -111.5(4)
N1 C2 C3 C4 . . . . 176.0(4)
C1 C2 C3 C4 . . . . -3.8(5)
C2 C3 C4 C5 . . . . -3.5(6)
C3 C4 C5 C6 . . . . 4.4(6)
C4 C5 C6 N2 . . . . -178.6(4)
C4 C5 C6 C1 . . . . 2.2(6)
N2 C7 C8 C9 . . . . -176.6(4)
C12 C7 C8 C9 . . . . 2.7(6)
N2 C7 C12 C11 . . . . 174.3(4)
N2 C7 C12 C13 . . . . -4.1(5)
C8 C7 C12 C11 . . . . -5.0(5)
C8 C7 C12 C13 . . . . 176.7(4)
C7 C8 C9 C10 . . . . 1.3(6)
C8 C9 C10 C11 . . . . -2.6(6)
C9 C10 C11 O1 . . . . -179.0(4)
C9 C10 C11 C12 . . . . .1(6)
O1 C11 C12 C7 . . . . -177.2(3)
O1 C11 C12 C13 . . . . 1.1(5)
C10 C11 C12 C7 . . . . 3.7(5)
C10 C11 C12 C13 . . . . -178.0(4)
C7 C12 C13 C1 . . . . 2.8(5)
C7 C12 C13 C14 . . . . -117.3(4)
C7 C12 C13 C28 . . . . 119.6(4)
C11 C12 C13 C1 . . . . -175.5(3)
C11 C12 C13 C14 . . . . 64.4(4)
C11 C12 C13 C28 . . . . -58.6(4)
C1 C13 C14 C15 . . . . 50.1(4)
C1 C13 C14 C19 . . . . -129.8(4)
C12 C13 C14 C15 . . . . 173.9(3)
C12 C13 C14 C19 . . . . -6.1(5)
C28 C13 C14 C15 . . . . -63.0(4)
C28 C13 C14 C19 . . . . 117.1(4)
C1 C13 C28 C29 . . . . 61.8(4)
C12 C13 C28 C29 . . . . -58.1(4)
C14 C13 C28 C29 . . . . 173.5(3)
C13 C14 C15 N1 . . . . -13.9(4)
C13 C14 C15 C16 . . . . 168.0(3)
C19 C14 C15 N1 . . . . 166.1(3)
C19 C14 C15 C16 . . . . -12.0(5)
C13 C14 C19 O2 . . . . 13.4(5)
C13 C14 C19 C18 . . . . -169.7(3)
C15 C14 C19 O2 . . . . -166.6(3)
C15 C14 C19 C18 . . . . 10.3(5)
N1 C15 C16 C17 . . . . -172.6(3)
C14 C15 C16 C17 . . . . 5.4(5)
C15 C16 C17 C18 . . . . 3.5(5)
C16 C17 C18 C19 . . . . -5.4(5)
C17 C18 C19 O2 . . . . 175.0(3)
C17 C18 C19 C14 . . . . -1.8(5)
N1 C22 C23 C24 . . . . 164.2(3)
N2 C25 C26 C27 . . . . 170.9(4)
N2 C25' C26' C27 . . . . -170.0(9)
C13 C28 C29 N3 . . . . -77.4(4)
N3 C30 C31 C32 . . . . -78.5(5)
N3 C30 C31 C36 . . . . 99.7(4)
C30 C31 C32 C33 . . . . 177.8(4)
C36 C31 C32 C33 . . . . -.4(6)
C30 C31 C36 C35 . . . . -178.0(4)
C32 C31 C36 C35 . . . . .2(6)
C31 C32 C33 C34 . . . . .2(7)
C32 C33 C34 C35 . . . . .3(7)
C33 C34 C35 C36 . . . . -.6(7)
C34 C35 C36 C31 . . . . .3(7)
